data_2218084
loop_
_publ_author_name
'Eltayeb, Naser Eltaher'
'Teoh, Siang Guan'
'Chantrapromma, Suchada'
'Fun, Hoong-Kun'
'Adnan, Rohana'

_publ_section_title
(Acetone-\k<i>O</i>){6,6'-di-<i>tert</i>-butyl-2,2'-[1,2-phenylenebis(nitrilomethylidyne)]diphenolato-\k^4^<i>O</i>,<i>N</i>,<i>N</i>',<i>O</i>'}zinc(II)
_journal_coeditor_code CI2585
_journal_issue 5
_journal_name_full 'Acta Crystallographica Section E'
_journal_page_first m738
_journal_page_last m739
_journal_paper_doi 10.1107/S1600536808011215
_journal_volume 64
_journal_year 2008
_chemical_formula_iupac '[Zn (C28 H30 N2 O2) (C3 H6 O)]'
_chemical_formula_moiety 'C31 H36 N2 O3 Zn'
_chemical_formula_sum 'C31 H36 N2 O3 Zn'
_chemical_formula_weight 550.11
_chemical_name_systematic
(Acetone-\k<i>O</i>){6,6'-di-<i>tert</i>-butyl-2,2'-[1,2-phenylenebis(nitrilomethylidyne)]diphenolato-\k^4^<i>O</i>,<i>N</i>,<i>N</i>',<i>O</i>'}zinc(II)
_space_group_IT_number 12
_symmetry_cell_setting monoclinic
_symmetry_space_group_name_Hall '-C 2y'
_symmetry_space_group_name_H-M 'C 1 2/m 1'
_atom_sites_solution_hydrogens geom
_atom_sites_solution_primary direct
_atom_sites_solution_secondary difmap
_audit_creation_method SHELXL-97
_cell_angle_alpha 90.00
_cell_angle_beta 94.446(10)
_cell_angle_gamma 90.00
_cell_formula_units_Z 4
_cell_length_a 10.5803(16)
_cell_length_b 16.3602(19)
_cell_length_c 15.729(2)
_cell_measurement_reflns_used 2756
_cell_measurement_temperature 100.00(10)
_cell_measurement_theta_max 26.00
_cell_measurement_theta_min 2.30
_cell_volume 2714.4(6)
_computing_cell_refinement 'APEX2 (Bruker, 2005)'
_computing_data_collection 'APEX2 (Bruker, 2005)'
_computing_data_reduction 'SAINT (Bruker, 2005)'
_computing_molecular_graphics 'SHELXTL (Sheldrick, 2008)'
_computing_publication_material
;
SHELXTL (Sheldrick, 2008) and PLATON (Spek, 2003)
;
_computing_structure_refinement 'SHELXTL (Sheldrick, 2008)'
_computing_structure_solution 'SHELXTL (Sheldrick, 2008)'
_diffrn_ambient_temperature 100.00(10)
_diffrn_detector_area_resol_mean 8.33
_diffrn_measured_fraction_theta_full 1.000
_diffrn_measured_fraction_theta_max 1.000
_diffrn_measurement_device_type
;
Bruker SMART APEXII CCD area-detector
;
_diffrn_measurement_method \w
_diffrn_radiation_monochromator graphite
_diffrn_radiation_source 'fine-focus sealed tube'
_diffrn_radiation_type MoK\a
_diffrn_radiation_wavelength 0.71073
_diffrn_reflns_av_R_equivalents 0.0895
_diffrn_reflns_av_sigmaI/netI 0.0388
_diffrn_reflns_limit_h_max 13
_diffrn_reflns_limit_h_min -13
_diffrn_reflns_limit_k_max 20
_diffrn_reflns_limit_k_min -20
_diffrn_reflns_limit_l_max 19
_diffrn_reflns_limit_l_min -19
_diffrn_reflns_number 29567
_diffrn_reflns_theta_full 26.00
_diffrn_reflns_theta_max 26.00
_diffrn_reflns_theta_min 2.30
_diffrn_standards_number 0
_exptl_absorpt_coefficient_mu 0.940
_exptl_absorpt_correction_T_max 0.9354
_exptl_absorpt_correction_T_min 0.6155
_exptl_absorpt_correction_type multi-scan
_exptl_absorpt_process_details '(SADABS; Bruker, 2005)'
_exptl_crystal_colour yellow
_exptl_crystal_density_diffrn 1.346
_exptl_crystal_density_method 'not measured'
_exptl_crystal_description Plate
_exptl_crystal_F_000 1160
_exptl_crystal_size_max 0.57
_exptl_crystal_size_mid 0.24
_exptl_crystal_size_min 0.07
_refine_diff_density_max 1.504
_refine_diff_density_min -1.152
_refine_ls_extinction_method none
_refine_ls_goodness_of_fit_ref 1.198
_refine_ls_hydrogen_treatment constr
_refine_ls_matrix_type full
_refine_ls_number_parameters 178
_refine_ls_number_reflns 2756
_refine_ls_number_restraints 0
_refine_ls_restrained_S_all 1.198
_refine_ls_R_factor_all 0.0759
_refine_ls_R_factor_gt 0.0732
_refine_ls_shift/su_max 0.001
_refine_ls_shift/su_mean 0.000
_refine_ls_structure_factor_coef Fsqd
_refine_ls_weighting_details 'calc w=1/[\s^2^(Fo^2^)+(0.0669P)^2^+29.8359P] where P=(Fo^2^+2Fc^2^)/3'
_refine_ls_weighting_scheme calc
_refine_ls_wR_factor_gt 0.1887
_refine_ls_wR_factor_ref 0.1904
_reflns_number_gt 2613
_reflns_number_total 2756
_reflns_threshold_expression I>2\s(I)
_cod_data_source_file ci2585.cif
_cod_data_source_block I
_cod_depositor_comments
;
The following automatic conversions were performed:
'_symmetry_cell_setting' value 'Monoclinic' changed to 'monoclinic'
according to '/home/saulius/struct/CIF-dictionaries/cif_core.dic'
dictionary named 'cif_core.dic' version 2.4.1 from 2010-06-29.

Automatic conversion script
Id: cif_fix_enum 1527 2010-12-29 10:47:43Z saulius 

The following automatic conversions were performed:

'_symmetry_cell_setting' value 'Monoclinic' changed to 'monoclinic'
according to /home/saulius/struct/CIF-dictionaries/cif_core.dic
dictionary named 'cif_core.dic' version 2.4.1 from 2010-06-29.

Automatic conversion script
Id: cif_fix_values 1715 2011-07-08 13:25:40Z adriana 
;
_cod_original_sg_symbol_H-M 'C 2/m'
_cod_database_code 2218084
_cod_database_fobs_code 2218084

loop_
_symmetry_equiv_pos_as_xyz
'x, y, z'
'-x, y, -z'
'x+1/2, y+1/2, z'
'-x+1/2, y+1/2, -z'
'-x, -y, -z'
'x, -y, z'
'-x+1/2, -y+1/2, -z'
'x+1/2, -y+1/2, z'

loop_
_atom_site_type_symbol
_atom_site_label
_atom_site_fract_x
_atom_site_fract_y
_atom_site_fract_z
_atom_site_U_iso_or_equiv
_atom_site_adp_type
_atom_site_calc_flag
_atom_site_refinement_flags
_atom_site_occupancy
Zn Zn1 0.50605(6) 0.0000 0.18490(4) 0.0170(3) Uani d S 1
O O1 0.6013(3) 0.0895(2) 0.2409(2) 0.0271(8) Uani d . 1
O O2 0.3336(4) 0.0000 0.2526(3) 0.0231(11) Uani d S 1
N N1 0.4250(3) 0.0807(3) 0.0944(2) 0.0208(9) Uani d . 1
C C1 0.6146(4) 0.1649(3) 0.2177(3) 0.0185(10) Uani d . 1
C C2 0.7084(4) 0.2160(3) 0.2638(3) 0.0213(10) Uani d . 1
C C3 0.7224(5) 0.2950(3) 0.2378(3) 0.0264(11) Uani d . 1
H H3A 0.7845 0.3269 0.2666 0.032 Uiso calc R 1
C C4 0.6474(5) 0.3306(4) 0.1694(3) 0.0316(12) Uani d . 1
H H4A 0.6589 0.3849 0.1543 0.038 Uiso calc R 1
C C5 0.5578(4) 0.2836(3) 0.1261(3) 0.0251(11) Uani d . 1
H H5A 0.5069 0.3064 0.0814 0.030 Uiso calc R 1
C C6 0.5411(4) 0.2014(3) 0.1477(3) 0.0197(10) Uani d . 1
C C7 0.4485(4) 0.1576(3) 0.0931(3) 0.0186(10) Uani d . 1
H H7A 0.4008 0.1884 0.0526 0.022 Uiso calc R 1
C C8 0.3366(4) 0.0429(3) 0.0341(3) 0.0206(10) Uani d . 1
C C9 0.2534(4) 0.0848(4) -0.0238(3) 0.0227(10) Uani d . 1
H H9A 0.2520 0.1417 -0.0234 0.027 Uiso calc R 1
C C10 0.1733(4) 0.0427(4) -0.0815(3) 0.0260(11) Uani d . 1
H H10A 0.1171 0.0717 -0.1217 0.031 Uiso d R 1
C C11 0.7916(4) 0.1815(3) 0.3403(3) 0.0230(11) Uani d . 1
C C12 0.8813(6) 0.2459(5) 0.3807(4) 0.0481(18) Uani d . 1
H H12A 0.8329 0.2907 0.4005 0.072 Uiso calc R 1
H H12B 0.9361 0.2653 0.3392 0.072 Uiso calc R 1
H H12C 0.9314 0.2223 0.4279 0.072 Uiso calc R 1
C C13 0.8731(6) 0.1118(5) 0.3111(4) 0.057(2) Uani d . 1
H H13A 0.9317 0.1325 0.2727 0.086 Uiso calc R 1
H H13B 0.8198 0.0712 0.2825 0.086 Uiso calc R 1
H H13C 0.9192 0.0877 0.3598 0.086 Uiso calc R 1
C C14 0.7089(5) 0.1515(5) 0.4096(3) 0.0411(17) Uani d . 1
H H14A 0.6484 0.1930 0.4212 0.062 Uiso calc R 1
H H14B 0.7614 0.1399 0.4607 0.062 Uiso calc R 1
H H14C 0.6649 0.1027 0.3905 0.062 Uiso calc R 1
C C15 0.3125(6) 0.0000 0.3276(4) 0.0202(14) Uani d S 1
C C16 0.4167(6) 0.0000 0.3977(4) 0.0337(19) Uani d S 1
H H16A 0.4975 0.0000 0.3738 0.051 Uiso d SR 1
H H16B 0.4088 -0.0479 0.4325 0.051 Uiso d R 1
C C17 0.1792(7) 0.0000 0.3533(5) 0.037(2) Uani d S 1
H H17A 0.1213 0.0000 0.3031 0.055 Uiso d SR 1
H H17B 0.1646 -0.0479 0.3868 0.055 Uiso d R 1

loop_
_atom_site_aniso_label
_atom_site_aniso_U_11
_atom_site_aniso_U_22
_atom_site_aniso_U_33
_atom_site_aniso_U_12
_atom_site_aniso_U_13
_atom_site_aniso_U_23
Zn1 0.0076(4) 0.0354(5) 0.0077(4) 0.000 -0.0021(2) 0.000
O1 0.0237(17) 0.040(2) 0.0163(16) -0.0073(15) -0.0093(13) 0.0022(15)
O2 0.013(2) 0.041(3) 0.015(2) 0.000 0.0024(17) 0.000
N1 0.0078(16) 0.047(3) 0.0077(16) -0.0002(17) -0.0016(13) -0.0003(16)
C1 0.0103(19) 0.035(3) 0.0099(19) 0.0010(18) 0.0022(15) -0.0028(18)
C2 0.0092(19) 0.048(3) 0.0070(19) -0.004(2) 0.0026(15) -0.0035(19)
C3 0.022(2) 0.041(3) 0.017(2) -0.010(2) -0.0006(18) -0.001(2)
C4 0.032(3) 0.045(3) 0.018(2) -0.010(2) 0.000(2) 0.001(2)
C5 0.022(2) 0.042(3) 0.012(2) 0.000(2) 0.0012(17) 0.002(2)
C6 0.0091(19) 0.042(3) 0.0086(19) -0.0013(19) 0.0027(15) -0.0027(19)
C7 0.0098(19) 0.036(3) 0.010(2) 0.0016(18) -0.0002(15) 0.0029(18)
C8 0.0071(18) 0.048(3) 0.0069(18) 0.0005(19) 0.0013(15) -0.0008(18)
C9 0.015(2) 0.041(3) 0.012(2) 0.000(2) 0.0003(16) 0.0039(19)
C10 0.015(2) 0.050(3) 0.012(2) 0.004(2) -0.0046(17) 0.002(2)
C11 0.012(2) 0.047(3) 0.010(2) -0.002(2) 0.0007(16) -0.002(2)
C12 0.039(3) 0.079(5) 0.023(3) -0.027(3) -0.017(2) 0.010(3)
C13 0.037(3) 0.112(7) 0.021(3) 0.041(4) -0.015(2) -0.018(3)
C14 0.015(2) 0.094(5) 0.014(2) -0.010(3) -0.0021(18) 0.015(3)
C15 0.009(3) 0.036(4) 0.016(3) 0.000 0.002(2) 0.000
C16 0.016(3) 0.069(6) 0.016(3) 0.000 -0.001(3) 0.000
C17 0.015(3) 0.075(6) 0.021(4) 0.000 0.007(3) 0.000

loop_
_atom_type_symbol
_atom_type_description
_atom_type_scat_dispersion_real
_atom_type_scat_dispersion_imag
_atom_type_scat_source
C C 0.0033 0.0016 'International Tables Vol C Tables 4.2.6.8 and 6.1.1.4'
H H 0.0000 0.0000 'International Tables Vol C Tables 4.2.6.8 and 6.1.1.4'
N N 0.0061 0.0033 'International Tables Vol C Tables 4.2.6.8 and 6.1.1.4'
O O 0.0106 0.0060 'International Tables Vol C Tables 4.2.6.8 and 6.1.1.4'
Zn Zn 0.2839 1.4301 'International Tables Vol C Tables 4.2.6.8 and 6.1.1.4'

loop_
_geom_angle_atom_site_label_1
_geom_angle_atom_site_label_2
_geom_angle_atom_site_label_3
_geom_angle_site_symmetry_1
_geom_angle_site_symmetry_3
_geom_angle
O1 Zn1 O1 6 . 97.4(2)
O1 Zn1 N1 6 . 163.48(15)
O1 Zn1 N1 . . 90.24(15)
O1 Zn1 N1 6 6 90.23(15)
O1 Zn1 N1 . 6 163.48(15)
N1 Zn1 N1 . 6 78.9(2)
O1 Zn1 O2 6 . 101.67(13)
O1 Zn1 O2 . . 101.67(13)
N1 Zn1 O2 . . 91.02(13)
N1 Zn1 O2 6 . 91.02(13)
C1 O1 Zn1 . . 130.6(3)
C15 O2 Zn1 . . 134.1(4)
C7 N1 C8 . . 122.3(4)
C7 N1 Zn1 . . 124.3(3)
C8 N1 Zn1 . . 113.4(3)
O1 C1 C6 . . 123.4(4)
O1 C1 C2 . . 119.6(4)
C6 C1 C2 . . 117.0(4)
C3 C2 C1 . . 118.8(4)
C3 C2 C11 . . 120.7(4)
C1 C2 C11 . . 120.4(5)
C2 C3 C4 . . 123.5(5)
C2 C3 H3A . . 118.3
C4 C3 H3A . . 118.3
C5 C4 C3 . . 118.4(5)
C5 C4 H4A . . 120.8
C3 C4 H4A . . 120.8
C4 C5 C6 . . 121.2(5)
C4 C5 H5A . . 119.4
C6 C5 H5A . . 119.4
C5 C6 C1 . . 121.1(4)
C5 C6 C7 . . 115.2(4)
C1 C6 C7 . . 123.7(5)
N1 C7 C6 . . 127.0(4)
N1 C7 H7A . . 116.5
C6 C7 H7A . . 116.5
C9 C8 C8 . 6 119.4(3)
C9 C8 N1 . . 124.8(5)
C8 C8 N1 6 . 115.8(3)
C10 C9 C8 . . 120.5(5)
C10 C9 H9A . . 119.7
C8 C9 H9A . . 119.7
C9 C10 C10 . 6 120.0(3)
C9 C10 H10A . . 120.3
C10 C10 H10A 6 . 119.7
C13 C11 C12 . . 107.2(5)
C13 C11 C14 . . 110.0(6)
C12 C11 C14 . . 107.2(4)
C13 C11 C2 . . 110.0(4)
C12 C11 C2 . . 111.9(5)
C14 C11 C2 . . 110.5(4)
C11 C12 H12A . . 109.5
C11 C12 H12B . . 109.5
H12A C12 H12B . . 109.5
C11 C12 H12C . . 109.5
H12A C12 H12C . . 109.5
H12B C12 H12C . . 109.5
C11 C13 H13A . . 109.5
C11 C13 H13B . . 109.5
H13A C13 H13B . . 109.5
C11 C13 H13C . . 109.5
H13A C13 H13C . . 109.5
H13B C13 H13C . . 109.5
C11 C14 H14A . . 109.5
C11 C14 H14B . . 109.5
H14A C14 H14B . . 109.5
C11 C14 H14C . . 109.5
H14A C14 H14C . . 109.5
H14B C14 H14C . . 109.5
O2 C15 C17 . . 120.6(6)
O2 C15 C16 . . 122.2(6)
C17 C15 C16 . . 117.2(6)
C15 C16 H16A . . 109.8
C15 C16 H16B . . 109.1
H16A C16 H16B . . 110.0
C15 C17 H17A . . 109.4
C15 C17 H17B . . 110.0
H17A C17 H17B . . 109.4

loop_
_geom_bond_atom_site_label_1
_geom_bond_atom_site_label_2
_geom_bond_site_symmetry_2
_geom_bond_distance
Zn1 O1 6 1.949(4)
Zn1 O1 . 1.949(4)
Zn1 N1 . 2.078(4)
Zn1 N1 6 2.078(4)
Zn1 O2 . 2.182(4)
O1 C1 . 1.296(6)
O2 C15 . 1.218(8)
N1 C7 . 1.283(7)
N1 C8 . 1.420(6)
C1 C6 . 1.430(6)
C1 C2 . 1.449(6)
C2 C3 . 1.367(8)
C2 C11 . 1.541(6)
C3 C4 . 1.412(7)
C3 H3A . 0.93
C4 C5 . 1.362(7)
C4 H4A . 0.93
C5 C6 . 1.401(8)
C5 H5A . 0.93
C6 C7 . 1.442(6)
C7 H7A . 0.93
C8 C9 . 1.396(6)
C8 C8 6 1.404(11)
C9 C10 . 1.378(7)
C9 H9A . 0.93
C10 C10 6 1.396(12)
C10 H10A . 0.96
C11 C13 . 1.522(8)
C11 C12 . 1.523(8)
C11 C14 . 1.532(6)
C12 H12A . 0.96
C12 H12B . 0.96
C12 H12C . 0.96
C13 H13A . 0.96
C13 H13B . 0.96
C13 H13C . 0.96
C14 H14A . 0.96
C14 H14B . 0.96
C14 H14C . 0.96
C15 C17 . 1.497(9)
C15 C16 . 1.498(9)
C16 H16A . 0.96
C16 H16B . 0.96
C17 H17A . 0.96
C17 H17B . 0.96

loop_
_geom_hbond_atom_site_label_D
_geom_hbond_atom_site_label_H
_geom_hbond_atom_site_label_A
_geom_hbond_site_symmetry_A
_geom_hbond_distance_DH
_geom_hbond_distance_HA
_geom_hbond_distance_DA
_geom_hbond_angle_DHA
_geom_hbond_publ_flag
C13 H13B O1 1_555 0.96 2.37 3.022(7) 124 y
C14 H14C O1 1_555 0.96 2.41 2.983(6) 118 y

loop_
_geom_torsion_atom_site_label_1
_geom_torsion_atom_site_label_2
_geom_torsion_atom_site_label_3
_geom_torsion_atom_site_label_4
_geom_torsion_site_symmetry_1
_geom_torsion_site_symmetry_4
_geom_torsion
O1 Zn1 O1 C1 6 . 157.2(3)
N1 Zn1 O1 C1 . . -8.1(4)
N1 Zn1 O1 C1 6 . 40.3(8)
O2 Zn1 O1 C1 . . -99.2(4)
O1 Zn1 O2 C15 6 . 50.10(11)
O1 Zn1 O2 C15 . . -50.10(11)
N1 Zn1 O2 C15 . . -140.55(12)
N1 Zn1 O2 C15 6 . 140.55(12)
O1 Zn1 N1 C7 6 . -117.8(6)
O1 Zn1 N1 C7 . . 0.1(4)
N1 Zn1 N1 C7 6 . -167.4(3)
O2 Zn1 N1 C7 . . 101.8(4)
O1 Zn1 N1 C8 6 . 63.9(6)
O1 Zn1 N1 C8 . . -178.2(3)
N1 Zn1 N1 C8 6 . 14.3(3)
O2 Zn1 N1 C8 . . -76.6(3)
Zn1 O1 C1 C6 . . 10.3(6)
Zn1 O1 C1 C2 . . -169.4(3)
O1 C1 C2 C3 . . 179.1(4)
C6 C1 C2 C3 . . -0.6(6)
O1 C1 C2 C11 . . -0.4(6)
C6 C1 C2 C11 . . 179.9(4)
C1 C2 C3 C4 . . 1.9(7)
C11 C2 C3 C4 . . -178.6(4)
C2 C3 C4 C5 . . -1.1(8)
C3 C4 C5 C6 . . -0.9(7)
C4 C5 C6 C1 . . 2.1(7)
C4 C5 C6 C7 . . -176.2(4)
O1 C1 C6 C5 . . 179.0(4)
C2 C1 C6 C5 . . -1.3(6)
O1 C1 C6 C7 . . -2.9(7)
C2 C1 C6 C7 . . 176.8(4)
C8 N1 C7 C6 . . -176.1(4)
Zn1 N1 C7 C6 . . 5.7(6)
C5 C6 C7 N1 . . 172.7(4)
C1 C6 C7 N1 . . -5.5(7)
C7 N1 C8 C9 . . -10.0(6)
Zn1 N1 C8 C9 . . 168.4(3)
C7 N1 C8 C8 . 6 169.4(3)
Zn1 N1 C8 C8 . 6 -12.2(3)
C8 C8 C9 C10 6 . -1.1(5)
N1 C8 C9 C10 . . 178.3(4)
C8 C9 C10 C10 . 6 1.1(5)
C3 C2 C11 C13 . . -117.0(6)
C1 C2 C11 C13 . . 62.5(6)
C3 C2 C11 C12 . . 2.0(6)
C1 C2 C11 C12 . . -178.6(4)
C3 C2 C11 C14 . . 121.3(5)
C1 C2 C11 C14 . . -59.2(6)
Zn1 O2 C15 C17 . . 180.0
Zn1 O2 C15 C16 . . 0.0000(10)
